data_4512261
loop_
_publ_author_name
'Shen, Junju'
'Zhang, Caifeng'
'Yu, Tanlai'
'An, Li'
'Fu, Yunlong'

_publ_section_title
;
 Structural and Functional Modulation of Five 4-Cyanopyridinium
 Iodoargentates Built Up from Cubane-like Ag4I4Nodes
;
_journal_issue 12
_journal_name_full 'Crystal Growth &amp; Design'
_journal_page_first 6337
_journal_paper_doi 10.1021/cg5010769
_journal_volume 14
_journal_year 2014
_chemical_formula_moiety 'Ag2 I3, C8 H9 N2'
_chemical_formula_sum 'C8 H9 Ag2 I3 N2'
_chemical_formula_weight 729.61
_chemical_name_systematic
; 
 ? 
;
_space_group_IT_number 15
_symmetry_cell_setting monoclinic
_symmetry_space_group_name_Hall '-C 2yc'
_symmetry_space_group_name_H-M 'C 1 2/c 1'
_atom_sites_solution_hydrogens geom
_atom_sites_solution_primary direct
_atom_sites_solution_secondary difmap
_audit_creation_method SHELXL-97
_cell_angle_alpha 90.00
_cell_angle_beta 93.496(4)
_cell_angle_gamma 90.00
_cell_formula_units_Z 8
_cell_length_a 12.6930(5)
_cell_length_b 10.8055(5)
_cell_length_c 21.1046(9)
_cell_measurement_reflns_used 2587
_cell_measurement_temperature 100.00(10)
_cell_measurement_theta_max 30.0790
_cell_measurement_theta_min 3.7380
_cell_volume 2889.2(2)
_computing_cell_refinement
;
CrysAlisPro, Agilent Technologies,
Version 1.171.37.33 (release 27-03-2014 CrysAlis171 .NET)
(compiled Mar 27 2014,17:12:48)
;
_computing_data_collection
;
CrysAlisPro, Agilent Technologies,
Version 1.171.37.33 (release 27-03-2014 CrysAlis171 .NET)
(compiled Mar 27 2014,17:12:48)
;
_computing_data_reduction
;
CrysAlisPro, Agilent Technologies,
Version 1.171.37.33 (release 27-03-2014 CrysAlis171 .NET)
(compiled Mar 27 2014,17:12:48)
;
_computing_structure_refinement 'SHELXL-97 (Sheldrick, 1997)'
_computing_structure_solution 'SHELXS-97 (Sheldrick, 1990)'
_diffrn_ambient_temperature 100.00(10)
_diffrn_detector_area_resol_mean 16.0710
_diffrn_measured_fraction_theta_full 0.999
_diffrn_measured_fraction_theta_max 0.999
_diffrn_measurement_device_type 'Xcalibur, Eos, Gemini'
_diffrn_measurement_method '\w scans'
_diffrn_radiation_monochromator graphite
_diffrn_radiation_source 'fine-focus sealed tube'
_diffrn_radiation_type MoK\a
_diffrn_radiation_wavelength 0.71073
_diffrn_reflns_av_R_equivalents 0.0233
_diffrn_reflns_av_sigmaI/netI 0.0319
_diffrn_reflns_limit_h_max 15
_diffrn_reflns_limit_h_min -14
_diffrn_reflns_limit_k_max 12
_diffrn_reflns_limit_k_min -12
_diffrn_reflns_limit_l_max 16
_diffrn_reflns_limit_l_min -25
_diffrn_reflns_number 5588
_diffrn_reflns_theta_full 25.00
_diffrn_reflns_theta_max 25.00
_diffrn_reflns_theta_min 2.69
_exptl_absorpt_coefficient_mu 9.095
_exptl_absorpt_correction_T_max 0.8681
_exptl_absorpt_correction_T_min 0.5894
_exptl_absorpt_correction_type multi-scan
_exptl_absorpt_process_details
;
CrysAlisPro, Agilent Technologies,
Version 1.171.37.33 (release 27-03-2014 CrysAlis171 .NET)
(compiled Mar 27 2014,17:12:48)
Empirical absorption correction using spherical harmonics,
 implemented in SCALE3 ABSPACK scaling algorithm.
;
_exptl_crystal_colour brown-yellow
_exptl_crystal_density_diffrn 3.355
_exptl_crystal_density_method 'not measured'
_exptl_crystal_description plate
_exptl_crystal_F_000 2592
_exptl_crystal_size_max 0.07
_exptl_crystal_size_mid 0.03
_exptl_crystal_size_min 0.02
_refine_diff_density_max 1.809
_refine_diff_density_min -1.629
_refine_diff_density_rms 0.222
_refine_ls_extinction_method none
_refine_ls_goodness_of_fit_ref 1.222
_refine_ls_hydrogen_treatment mixed
_refine_ls_matrix_type full
_refine_ls_number_parameters 136
_refine_ls_number_reflns 2538
_refine_ls_number_restraints 75
_refine_ls_restrained_S_all 1.228
_refine_ls_R_factor_all 0.0542
_refine_ls_R_factor_gt 0.0492
_refine_ls_shift/su_max 0.056
_refine_ls_shift/su_mean 0.003
_refine_ls_structure_factor_coef Fsqd
_refine_ls_weighting_details 'calc w=1/[\s^2^(Fo^2^)+(0.0188P)^2^+128.2277P] where P=(Fo^2^+2Fc^2^)/3'
_refine_ls_weighting_scheme calc
_refine_ls_wR_factor_gt 0.1019
_refine_ls_wR_factor_ref 0.1037
_reflns_number_gt 2315
_reflns_number_total 2538
_reflns_threshold_expression >2sigma(I)
_cod_data_source_file cg5010769_si_002.cif
_cod_data_source_block 2a
_cod_depositor_comments 'Adding full bibliography for 4512259--4512265.cif.'
_cod_original_sg_symbol_H-M 'C 2/c'
_cod_database_code 4512261

loop_
_symmetry_equiv_pos_as_xyz
'x, y, z'
'-x, y, -z+1/2'
'x+1/2, y+1/2, z'
'-x+1/2, y+1/2, -z+1/2'
'-x, -y, -z'
'x, -y, z-1/2'
'-x+1/2, -y+1/2, -z'
'x+1/2, -y+1/2, z-1/2'

loop_
_atom_site_label
_atom_site_type_symbol
_atom_site_fract_x
_atom_site_fract_y
_atom_site_fract_z
_atom_site_U_iso_or_equiv
_atom_site_adp_type
_atom_site_occupancy
_atom_site_symmetry_multiplicity
_atom_site_calc_flag
_atom_site_refinement_flags
Ag1 Ag 0.90319(3) 0.16255(4) 0.80151(2) 0.03876(11) Uani 1 1 d .
Ag2 Ag 0.89223(3) -0.06594(4) 0.69356(2) 0.03816(11) Uani 1 1 d .
I1 I 0.87525(2) 0.19813(3) 0.667379(17) 0.03627(9) Uani 1 1 d .
I2 I 0.88961(2) -0.10003(3) 0.828287(16) 0.03184(9) Uani 1 1 d .
I3 I 0.76365(3) 0.29622(4) 0.872823(18) 0.04686(11) Uani 1 1 d .
C1 C 0.8939(5) 0.9695(7) 1.0005(3) 0.0586(17) Uani 1 1 d U
C2 C 0.9262(6) 1.0862(8) 0.9950(3) 0.074(2) Uani 1 1 d U
H2 H 0.8760 1.1489 0.9911 0.089 Uiso 1 1 calc R
C3 C 0.9706(7) 0.8834(8) 1.0051(4) 0.083(2) Uani 1 1 d U
H3 H 0.9520 0.8006 1.0084 0.100 Uiso 1 1 calc R
C4 C 0.7886(6) 0.9438(10) 0.9996(5) 0.113(3) Uani 1 1 d DU
C5 C 0.6849(7) 0.8998(15) 0.9872(9) 0.233(3) Uani 1 1 d DU
C6 C 0.0041(6) 0.5445(8) 0.8141(4) 0.0823(13) Uani 1 1 d U
C7 C 0.0928(6) 0.5467(7) 0.7826(4) 0.0739(16) Uani 1 1 d U
H7 H 0.1582 0.5478 0.8051 0.089 Uiso 1 1 calc R
C8 C 0.0877(6) 0.5472(7) 0.7185(4) 0.075(2) Uani 1 1 d U
H8 H 0.1496 0.5495 0.6971 0.090 Uiso 1 1 calc R
C9 C 0.0071(8) 0.5395(10) 0.8839(5) 0.1072(16) Uani 1 1 d U
C10 C -0.0040(8) 0.6117(9) 0.9250(5) 0.106(2) Uani 1 1 d U

loop_
_atom_site_aniso_label
_atom_site_aniso_U_11
_atom_site_aniso_U_22
_atom_site_aniso_U_33
_atom_site_aniso_U_23
_atom_site_aniso_U_13
_atom_site_aniso_U_12
Ag1 0.03005(18) 0.0448(2) 0.0413(2) -0.00033(19) 0.00086(17) 0.00094(18)
Ag2 0.03037(18) 0.0481(2) 0.0361(2) -0.00105(19) 0.00293(16) -0.00143(18)
I1 0.02717(14) 0.04475(18) 0.03688(17) 0.00167(15) 0.00176(13) 0.00923(15)
I2 0.02646(14) 0.03809(17) 0.03123(16) 0.00002(14) 0.00387(12) -0.00657(14)
I3 0.04519(18) 0.0600(2) 0.03551(19) 0.00240(18) 0.00317(15) 0.02231(18)
C1 0.058(3) 0.074(3) 0.044(3) -0.004(3) 0.001(2) 0.010(3)
C2 0.078(3) 0.086(4) 0.059(3) 0.001(3) 0.003(3) 0.026(3)
C3 0.095(4) 0.085(4) 0.071(4) -0.007(3) 0.009(3) 0.006(3)
C4 0.122(4) 0.122(4) 0.095(4) -0.007(4) 0.009(3) 0.007(4)
C5 0.233(5) 0.237(5) 0.229(5) -0.011(4) 0.019(4) 0.000(4)
C6 0.072(2) 0.088(2) 0.087(2) 0.000(2) 0.005(2) -0.015(2)
C7 0.060(3) 0.074(3) 0.087(3) -0.007(2) 0.002(2) -0.006(2)
C8 0.061(3) 0.074(3) 0.091(4) 0.002(3) 0.019(3) 0.005(3)
C9 0.104(3) 0.119(3) 0.099(2) -0.006(2) 0.006(3) -0.013(3)
C10 0.120(4) 0.091(4) 0.110(4) -0.004(3) 0.021(3) 0.001(3)

loop_
_atom_type_symbol
_atom_type_description
_atom_type_scat_dispersion_real
_atom_type_scat_dispersion_imag
_atom_type_scat_source
C C 0.0033 0.0016 'International Tables Vol C Tables 4.2.6.8 and 6.1.1.4'
H H 0.0000 0.0000 'International Tables Vol C Tables 4.2.6.8 and 6.1.1.4'
N N 0.0061 0.0033 'International Tables Vol C Tables 4.2.6.8 and 6.1.1.4'
Ag Ag -0.8971 1.1015 'International Tables Vol C Tables 4.2.6.8 and 6.1.1.4'
I I -0.4742 1.8119 'International Tables Vol C Tables 4.2.6.8 and 6.1.1.4'

loop_
_geom_angle_atom_site_label_1
_geom_angle_atom_site_label_2
_geom_angle_atom_site_label_3
_geom_angle
_geom_angle_site_symmetry_1
_geom_angle_site_symmetry_3
I3 Ag1 I1 114.799(17) . .
I3 Ag1 I1 116.817(18) . 2_756
I1 Ag1 I1 105.596(16) . 2_756
I3 Ag1 I2 110.701(18) . .
I1 Ag1 I2 108.627(17) . .
I1 Ag1 I2 98.935(15) 2_756 .
I3 Ag1 Ag2 138.085(17) . .
I1 Ag1 Ag2 55.182(13) . .
I1 Ag1 Ag2 104.647(16) 2_756 .
I2 Ag1 Ag2 53.996(12) . .
I3 Ag1 Ag1 148.869(12) . 2_756
I1 Ag1 Ag1 54.109(14) . 2_756
I1 Ag1 Ag1 53.641(13) 2_756 2_756
I2 Ag1 Ag1 100.344(10) . 2_756
Ag2 Ag1 Ag1 64.210(12) . 2_756
I3 Ag2 I2 121.020(19) 4_646 2_756
I3 Ag2 I2 112.269(18) 4_646 .
I2 Ag2 I2 102.309(15) 2_756 .
I3 Ag2 I1 112.734(17) 4_646 .
I2 Ag2 I1 99.028(16) 2_756 .
I2 Ag2 I1 107.979(17) . .
I3 Ag2 Ag1 137.180(18) 4_646 .
I2 Ag2 Ag1 101.761(15) 2_756 .
I2 Ag2 Ag1 54.855(13) . .
I1 Ag2 Ag1 53.670(13) . .
Ag1 I1 Ag1 72.250(16) . 2_756
Ag1 I1 Ag2 71.148(15) . .
Ag1 I1 Ag2 76.438(14) 2_756 .
Ag2 I2 Ag2 75.742(15) 2_756 .
Ag2 I2 Ag1 76.868(14) 2_756 .
Ag2 I2 Ag1 71.149(14) . .
Ag2 I3 Ag1 117.356(18) 4_656 .
C2 C1 C3 115.7(7) . .
C2 C1 C4 119.8(8) . .
C3 C1 C4 124.4(8) . .
C1 C2 C3 122.2(8) . 5_777
C1 C2 H2 118.9 . .
C3 C2 H2 118.9 5_777 .
C1 C3 C2 122.0(8) . 5_777
C1 C3 H3 119.0 . .
C2 C3 H3 119.0 5_777 .
C1 C4 C5 167.1(12) . .
C8 C6 C7 118.9(8) 2_556 .
C8 C6 C9 119.4(8) 2_556 .
C7 C6 C9 121.6(8) . .
C6 C7 C8 120.3(7) . .
C6 C7 H7 119.8 . .
C8 C7 H7 119.8 . .
C6 C8 C7 120.7(8) 2_556 .
C6 C8 H8 119.7 2_556 .
C7 C8 H8 119.7 . .
C10 C9 C6 135.5(11) . .

loop_
_geom_bond_atom_site_label_1
_geom_bond_atom_site_label_2
_geom_bond_distance
_geom_bond_site_symmetry_2
Ag1 I3 2.7953(6) .
Ag1 I1 2.8574(6) .
Ag1 I1 2.8745(5) 2_756
Ag1 I2 2.9002(6) .
Ag1 Ag2 3.3566(6) .
Ag1 Ag1 3.3793(8) 2_756
Ag2 I3 2.7853(6) 4_646
Ag2 I2 2.8587(5) 2_756
Ag2 I2 2.8693(5) .
Ag2 I1 2.9119(6) .
I1 Ag1 2.8745(5) 2_756
I2 Ag2 2.8587(5) 2_756
I3 Ag2 2.7853(6) 4_656
C1 C2 1.334(11) .
C1 C3 1.346(11) .
C1 C4 1.364(10) .
C2 C3 1.350(11) 5_777
C2 H2 0.9300 .
C3 C2 1.350(11) 5_777
C3 H3 0.9300 .
C4 C5 1.409(11) .
C6 C8 1.316(11) 2_556
C6 C7 1.342(11) .
C6 C9 1.473(13) .
C7 C8 1.351(12) .
C7 H7 0.9300 .
C8 C6 1.316(11) 2_556
C8 H8 0.9300 .
C9 C10 1.181(14) .
